data_2215261
loop_
_publ_author_name
'Zeng, Wu-Lan'
'Zhang, Yun-Chen'
'Hong, Yi-Ming'

_publ_section_title
;
 2-(1<i>H</i>-1,2,3-Benzotriazol-1-yl)-1-benzoylethyl 4-methylbenzoate
;
_journal_coeditor_code RZ2151
_journal_issue 9
_journal_name_full 'Acta Crystallographica Section E'
_journal_page_first o3715
_journal_page_last o3715
_journal_paper_doi 10.1107/S1600536807036331
_journal_volume 63
_journal_year 2007
_chemical_formula_iupac 'C23 H19 N3 O3'
_chemical_formula_moiety 'C23 H19 N3 O3'
_chemical_formula_sum 'C23 H19 N3 O3'
_chemical_formula_weight 385.41
_chemical_name_systematic
;
2-(1H-1,2,3-Benzotriazol-1-yl)-1-benzoylethyl 4-methylbenzoate
;
_space_group_IT_number 15
_symmetry_cell_setting monoclinic
_symmetry_space_group_name_Hall '-C 2yc'
_symmetry_space_group_name_H-M 'C 1 2/c 1'
_atom_sites_solution_hydrogens geom
_atom_sites_solution_primary direct
_atom_sites_solution_secondary difmap
_cell_angle_alpha 90.00
_cell_angle_beta 107.605(4)
_cell_angle_gamma 90.00
_cell_formula_units_Z 8
_cell_length_a 20.376(4)
_cell_length_b 19.648(4)
_cell_length_c 10.213(2)
_cell_measurement_reflns_used 1885
_cell_measurement_temperature 294(2)
_cell_measurement_theta_max 22.58
_cell_measurement_theta_min 2.29
_cell_volume 3897.3(13)
_computing_cell_refinement 'SAINT (Siemens, 1996)'
_computing_data_collection 'SMART (Siemens, 1996)'
_computing_data_reduction SAINT
_computing_molecular_graphics 'SHELXTL (Bruker, 1997)'
_computing_publication_material SHELXTL
_computing_structure_refinement 'SHELXL97 (Sheldrick, 1997)'
_computing_structure_solution 'SHELXS97 (Sheldrick, 1997)'
_diffrn_ambient_temperature 294(2)
_diffrn_measured_fraction_theta_full 0.995
_diffrn_measured_fraction_theta_max 0.995
_diffrn_measurement_device_type 'Siemens SMART CCD area-detector'
_diffrn_measurement_method '\f and \w'
_diffrn_radiation_monochromator graphite
_diffrn_radiation_source 'fine-focus sealed tube'
_diffrn_radiation_type MoK\a
_diffrn_radiation_wavelength 0.71073
_diffrn_reflns_av_R_equivalents 0.0458
_diffrn_reflns_av_sigmaI/netI 0.0595
_diffrn_reflns_limit_h_max 25
_diffrn_reflns_limit_h_min -16
_diffrn_reflns_limit_k_max 20
_diffrn_reflns_limit_k_min -24
_diffrn_reflns_limit_l_max 9
_diffrn_reflns_limit_l_min -12
_diffrn_reflns_number 11106
_diffrn_reflns_theta_full 26.40
_diffrn_reflns_theta_max 26.40
_diffrn_reflns_theta_min 1.47
_exptl_absorpt_coefficient_mu 0.089
_exptl_absorpt_correction_T_max 0.9894
_exptl_absorpt_correction_T_min 0.9807
_exptl_absorpt_correction_type multi-scan
_exptl_absorpt_process_details '(SADABS; Sheldrick, 1996)'
_exptl_crystal_colour colourless
_exptl_crystal_density_diffrn 1.314
_exptl_crystal_density_method 'not measured'
_exptl_crystal_description block
_exptl_crystal_F_000 1616
_exptl_crystal_size_max 0.22
_exptl_crystal_size_mid 0.18
_exptl_crystal_size_min 0.12
_refine_diff_density_max 0.263
_refine_diff_density_min -0.173
_refine_ls_extinction_method none
_refine_ls_goodness_of_fit_ref 1.001
_refine_ls_hydrogen_treatment constr
_refine_ls_matrix_type full
_refine_ls_number_parameters 263
_refine_ls_number_reflns 3994
_refine_ls_number_restraints 0
_refine_ls_restrained_S_all 1.001
_refine_ls_R_factor_all 0.1213
_refine_ls_R_factor_gt 0.0486
_refine_ls_shift/su_max 0.004
_refine_ls_shift/su_mean 0.000
_refine_ls_structure_factor_coef Fsqd
_refine_ls_weighting_details 'calc w=1/[\s^2^(Fo^2^)+(0.063P)^2^+0.064P] where P=(Fo^2^+2Fc^2^)/3'
_refine_ls_weighting_scheme calc
_refine_ls_wR_factor_gt 0.1136
_refine_ls_wR_factor_ref 0.1403
_reflns_number_gt 2014
_reflns_number_total 3994
_reflns_threshold_expression I>2\s(I)
_cod_data_source_file rz2151.cif
_cod_data_source_block I
_cod_original_sg_symbol_H-M 'C 2/c'
_cod_database_code 2215261
_cod_database_fobs_code 2215261

loop_
_symmetry_equiv_pos_as_xyz
'x, y, z'
'-x, y, -z+1/2'
'x+1/2, y+1/2, z'
'-x+1/2, y+1/2, -z+1/2'
'-x, -y, -z'
'x, -y, z-1/2'
'-x+1/2, -y+1/2, -z'
'x+1/2, -y+1/2, z-1/2'

loop_
_atom_site_type_symbol
_atom_site_label
_atom_site_fract_x
_atom_site_fract_y
_atom_site_fract_z
_atom_site_U_iso_or_equiv
_atom_site_adp_type
_atom_site_calc_flag
_atom_site_refinement_flags
_atom_site_occupancy
O O1 0.20658(8) 0.12677(8) 0.70219(18) 0.0703(5) Uani d . 1
O O2 0.14502(7) 0.05617(7) 0.86281(16) 0.0550(4) Uani d . 1
O O3 0.05904(9) 0.06461(9) 0.6674(2) 0.0879(6) Uani d . 1
N N1 0.36982(10) 0.14012(10) 1.0086(2) 0.0598(5) Uani d . 1
N N2 0.30975(10) 0.16959(9) 0.9822(2) 0.0581(5) Uani d . 1
N N3 0.26645(9) 0.12819(9) 1.02305(18) 0.0471(5) Uani d . 1
C C1 0.36587(11) 0.07846(11) 1.0694(2) 0.0475(6) Uani d . 1
C C2 0.41650(11) 0.02937(13) 1.1214(3) 0.0624(7) Uani d . 1
H H2 0.4608 0.0342 1.1146 0.075 Uiso calc R 1
C C3 0.39807(13) -0.02585(13) 1.1825(3) 0.0703(8) Uani d . 1
H H3 0.4306 -0.0596 1.2180 0.084 Uiso calc R 1
C C4 0.33142(12) -0.03349(12) 1.1938(3) 0.0648(7) Uani d . 1
H H4 0.3213 -0.0718 1.2377 0.078 Uiso calc R 1
C C5 0.28111(11) 0.01386(11) 1.1421(2) 0.0538(6) Uani d . 1
H H5 0.2368 0.0086 1.1482 0.065 Uiso calc R 1
C C6 0.30000(10) 0.07063(10) 1.0794(2) 0.0431(5) Uani d . 1
C C7 0.19630(11) 0.14953(11) 1.0045(2) 0.0542(6) Uani d . 1
H H7A 0.1953 0.1987 1.0130 0.065 Uiso calc R 1
H H7B 0.1808 0.1300 1.0773 0.065 Uiso calc R 1
C C8 0.14636(11) 0.12887(11) 0.8666(2) 0.0519(6) Uani d . 1
H H8 0.1003 0.1457 0.8609 0.062 Uiso calc R 1
C C9 0.16798(11) 0.15841(12) 0.7499(2) 0.0524(6) Uani d . 1
C C10 0.14402(11) 0.22827(11) 0.7005(2) 0.0500(6) Uani d . 1
C C11 0.18920(13) 0.27258(14) 0.6695(3) 0.0662(7) Uani d . 1
H H11 0.2345 0.2593 0.6824 0.079 Uiso calc R 1
C C12 0.16787(18) 0.33635(15) 0.6197(3) 0.0817(9) Uani d . 1
H H12 0.1990 0.3665 0.6008 0.098 Uiso calc R 1
C C13 0.1012(2) 0.35565(15) 0.5977(3) 0.0873(10) Uani d . 1
H H13 0.0868 0.3988 0.5632 0.105 Uiso calc R 1
C C14 0.05536(15) 0.31160(16) 0.6266(3) 0.0809(9) Uani d . 1
H H14 0.0097 0.3245 0.6106 0.097 Uiso calc R 1
C C15 0.07713(12) 0.24794(13) 0.6795(3) 0.0642(7) Uani d . 1
H H15 0.0463 0.2183 0.7009 0.077 Uiso calc R 1
C C16 0.09767(11) 0.02871(13) 0.7527(3) 0.0605(7) Uani d . 1
C C17 0.09855(10) -0.04588(12) 0.7526(2) 0.0522(6) Uani d . 1
C C18 0.05402(11) -0.08051(14) 0.6424(2) 0.0627(7) Uani d . 1
H H18 0.0250 -0.0563 0.5694 0.075 Uiso calc R 1
C C19 0.05285(12) -0.15056(14) 0.6412(3) 0.0636(7) Uani d . 1
H H19 0.0227 -0.1730 0.5670 0.076 Uiso calc R 1
C C20 0.09510(12) -0.18837(13) 0.7469(3) 0.0597(7) Uani d . 1
C C21 0.13932(12) -0.15321(13) 0.8558(3) 0.0611(6) Uani d . 1
H H21 0.1684 -0.1776 0.9284 0.073 Uiso calc R 1
C C22 0.14135(12) -0.08347(12) 0.8595(2) 0.0597(7) Uani d . 1
H H22 0.1716 -0.0613 0.9340 0.072 Uiso calc R 1
C C23 0.09377(14) -0.26485(13) 0.7461(3) 0.0859(9) Uani d . 1
H H23A 0.1385 -0.2819 0.7507 0.129 Uiso calc R 1
H H23B 0.0607 -0.2806 0.6632 0.129 Uiso calc R 1
H H23C 0.0812 -0.2809 0.8241 0.129 Uiso calc R 1

loop_
_atom_site_aniso_label
_atom_site_aniso_U_11
_atom_site_aniso_U_22
_atom_site_aniso_U_33
_atom_site_aniso_U_12
_atom_site_aniso_U_13
_atom_site_aniso_U_23
O1 0.0719(11) 0.0785(12) 0.0655(12) 0.0248(9) 0.0282(10) 0.0047(9)
O2 0.0508(9) 0.0517(10) 0.0530(11) -0.0020(7) 0.0011(8) 0.0017(8)
O3 0.0787(13) 0.0800(13) 0.0767(14) -0.0005(10) -0.0187(10) 0.0139(11)
N1 0.0540(12) 0.0652(14) 0.0566(14) -0.0139(10) 0.0112(10) 0.0065(10)
N2 0.0613(13) 0.0522(12) 0.0573(14) -0.0143(10) 0.0124(10) 0.0042(10)
N3 0.0496(11) 0.0458(11) 0.0425(12) -0.0046(9) 0.0087(9) -0.0003(9)
C1 0.0451(13) 0.0523(14) 0.0410(14) -0.0127(11) 0.0065(10) -0.0011(11)
C2 0.0433(13) 0.0721(18) 0.0647(18) -0.0037(13) 0.0059(12) 0.0003(14)
C3 0.0598(17) 0.0604(17) 0.077(2) 0.0031(13) 0.0007(14) 0.0091(14)
C4 0.0644(17) 0.0558(16) 0.0639(18) -0.0124(13) 0.0040(13) 0.0122(13)
C5 0.0488(13) 0.0560(15) 0.0517(16) -0.0076(12) 0.0079(11) 0.0042(12)
C6 0.0437(12) 0.0437(13) 0.0363(13) -0.0070(10) 0.0037(10) -0.0021(10)
C7 0.0607(15) 0.0494(14) 0.0532(16) 0.0033(11) 0.0182(12) 0.0002(11)
C8 0.0467(13) 0.0529(15) 0.0520(16) 0.0078(11) 0.0087(11) 0.0023(12)
C9 0.0439(13) 0.0620(16) 0.0468(15) 0.0083(12) 0.0072(11) -0.0041(12)
C10 0.0558(14) 0.0502(14) 0.0396(14) 0.0047(12) 0.0079(11) -0.0036(11)
C11 0.0646(16) 0.0695(18) 0.0588(17) -0.0023(14) 0.0101(13) -0.0005(14)
C12 0.111(3) 0.065(2) 0.068(2) -0.0196(18) 0.0262(18) -0.0009(16)
C13 0.136(3) 0.0563(18) 0.062(2) 0.024(2) 0.019(2) 0.0025(15)
C14 0.084(2) 0.084(2) 0.070(2) 0.0360(18) 0.0181(16) 0.0020(17)
C15 0.0630(16) 0.0662(17) 0.0630(18) 0.0133(13) 0.0183(13) 0.0049(14)
C16 0.0463(14) 0.0723(19) 0.0525(17) -0.0045(13) -0.0007(12) 0.0066(14)
C17 0.0469(13) 0.0599(16) 0.0456(15) -0.0069(11) 0.0074(11) 0.0016(12)
C18 0.0523(15) 0.079(2) 0.0481(16) -0.0104(13) 0.0026(12) 0.0011(13)
C19 0.0606(16) 0.079(2) 0.0513(17) -0.0233(14) 0.0168(13) -0.0140(14)
C20 0.0667(16) 0.0667(17) 0.0547(17) -0.0143(13) 0.0319(14) -0.0076(14)
C21 0.0711(17) 0.0628(17) 0.0472(16) -0.0055(13) 0.0145(13) -0.0017(13)
C22 0.0612(15) 0.0623(17) 0.0468(16) -0.0076(12) 0.0033(12) -0.0037(13)
C23 0.106(2) 0.071(2) 0.090(2) -0.0212(16) 0.0433(18) -0.0181(16)

loop_
_atom_type_symbol
_atom_type_description
_atom_type_scat_dispersion_real
_atom_type_scat_dispersion_imag
_atom_type_scat_source
C C 0.0033 0.0016 'International Tables Vol C Tables 4.2.6.8 and 6.1.1.4'
H H 0.0000 0.0000 'International Tables Vol C Tables 4.2.6.8 and 6.1.1.4'
N N 0.0061 0.0033 'International Tables Vol C Tables 4.2.6.8 and 6.1.1.4'
O O 0.0106 0.0060 'International Tables Vol C Tables 4.2.6.8 and 6.1.1.4'

loop_
_geom_angle_atom_site_label_1
_geom_angle_atom_site_label_2
_geom_angle_atom_site_label_3
_geom_angle
C16 O2 C8 115.11(18)
N2 N1 C1 107.75(18)
N1 N2 N3 109.08(18)
N2 N3 C6 109.84(17)
N2 N3 C7 119.70(18)
C6 N3 C7 130.46(18)
N1 C1 C6 108.76(19)
N1 C1 C2 130.1(2)
C6 C1 C2 121.1(2)
C3 C2 C1 116.8(2)
C3 C2 H2 121.6
C1 C2 H2 121.6
C2 C3 C4 122.1(2)
C2 C3 H3 119.0
C4 C3 H3 119.0
C5 C4 C3 121.7(2)
C5 C4 H4 119.1
C3 C4 H4 119.1
C4 C5 C6 116.3(2)
C4 C5 H5 121.9
C6 C5 H5 121.9
N3 C6 C1 104.56(18)
N3 C6 C5 133.4(2)
C1 C6 C5 122.0(2)
N3 C7 C8 113.69(18)
N3 C7 H7A 108.8
C8 C7 H7A 108.8
N3 C7 H7B 108.8
C8 C7 H7B 108.8
H7A C7 H7B 107.7
O2 C8 C9 111.77(18)
O2 C8 C7 107.09(18)
C9 C8 C7 110.83(19)
O2 C8 H8 109.0
C9 C8 H8 109.0
C7 C8 H8 109.0
O1 C9 C10 121.4(2)
O1 C9 C8 120.0(2)
C10 C9 C8 118.51(19)
C15 C10 C11 119.3(2)
C15 C10 C9 121.4(2)
C11 C10 C9 119.2(2)
C10 C11 C12 120.4(2)
C10 C11 H11 119.8
C12 C11 H11 119.8
C13 C12 C11 120.2(3)
C13 C12 H12 119.9
C11 C12 H12 119.9
C12 C13 C14 120.0(3)
C12 C13 H13 120.0
C14 C13 H13 120.0
C13 C14 C15 119.8(3)
C13 C14 H14 120.1
C15 C14 H14 120.1
C10 C15 C14 120.2(3)
C10 C15 H15 119.9
C14 C15 H15 119.9
O3 C16 O2 120.8(2)
O3 C16 C17 126.0(2)
O2 C16 C17 113.2(2)
C22 C17 C18 118.5(2)
C22 C17 C16 122.5(2)
C18 C17 C16 119.0(2)
C19 C18 C17 120.1(2)
C19 C18 H18 120.0
C17 C18 H18 120.0
C18 C19 C20 121.8(2)
C18 C19 H19 119.1
C20 C19 H19 119.1
C19 C20 C21 117.4(2)
C19 C20 C23 122.0(2)
C21 C20 C23 120.6(3)
C22 C21 C20 121.8(2)
C22 C21 H21 119.1
C20 C21 H21 119.1
C21 C22 C17 120.3(2)
C21 C22 H22 119.8
C17 C22 H22 119.8
C20 C23 H23A 109.5
C20 C23 H23B 109.5
H23A C23 H23B 109.5
C20 C23 H23C 109.5
H23A C23 H23C 109.5
H23B C23 H23C 109.5

loop_
_geom_bond_atom_site_label_1
_geom_bond_atom_site_label_2
_geom_bond_distance
O1 C9 1.214(2)
O2 C16 1.353(3)
O2 C8 1.429(2)
O3 C16 1.209(3)
N1 N2 1.306(2)
N1 C1 1.375(3)
N2 N3 1.356(2)
N3 C6 1.356(3)
N3 C7 1.446(3)
C1 C6 1.385(3)
C1 C2 1.395(3)
C2 C3 1.360(3)
C2 H2 0.9300
C3 C4 1.405(3)
C3 H3 0.9300
C4 C5 1.367(3)
C4 H4 0.9300
C5 C6 1.397(3)
C5 H5 0.9300
C7 C8 1.522(3)
C7 H7A 0.9700
C7 H7B 0.9700
C8 C9 1.507(3)
C8 H8 0.9800
C9 C10 1.493(3)
C10 C15 1.370(3)
C10 C11 1.372(3)
C11 C12 1.373(4)
C11 H11 0.9300
C12 C13 1.362(4)
C12 H12 0.9300
C13 C14 1.369(4)
C13 H13 0.9300
C14 C15 1.381(4)
C14 H14 0.9300
C15 H15 0.9300
C16 C17 1.466(3)
C17 C22 1.386(3)
C17 C18 1.391(3)
C18 C19 1.377(3)
C18 H18 0.9300
C19 C20 1.377(3)
C19 H19 0.9300
C20 C21 1.386(3)
C20 C23 1.503(3)
C21 C22 1.371(3)
C21 H21 0.9300
C22 H22 0.9300
C23 H23A 0.9600
C23 H23B 0.9600
C23 H23C 0.9600

loop_
_geom_hbond_atom_site_label_D
_geom_hbond_atom_site_label_H
_geom_hbond_atom_site_label_A
_geom_hbond_site_symmetry_A
_geom_hbond_distance_DH
_geom_hbond_distance_HA
_geom_hbond_distance_DA
_geom_hbond_angle_DHA
C4 H4 O1 6_556 0.93 2.50 3.157(3) 127.8
C7 H7A N2 7_557 0.97 2.59 3.560(3) 176.1
C18 H18 O3 5_556 0.93 2.51 3.317(3) 145.3

loop_
_geom_torsion_atom_site_label_1
_geom_torsion_atom_site_label_2
_geom_torsion_atom_site_label_3
_geom_torsion_atom_site_label_4
_geom_torsion
C1 N1 N2 N3 -0.6(2)
N1 N2 N3 C6 0.9(2)
N1 N2 N3 C7 -179.93(18)
N2 N1 C1 C6 0.2(2)
N2 N1 C1 C2 -177.3(2)
N1 C1 C2 C3 176.8(2)
C6 C1 C2 C3 -0.4(3)
C1 C2 C3 C4 -0.2(4)
C2 C3 C4 C5 0.9(4)
C3 C4 C5 C6 -1.0(3)
N2 N3 C6 C1 -0.7(2)
C7 N3 C6 C1 -179.8(2)
N2 N3 C6 C5 176.6(2)
C7 N3 C6 C5 -2.4(4)
N1 C1 C6 N3 0.3(2)
C2 C1 C6 N3 178.1(2)
N1 C1 C6 C5 -177.4(2)
C2 C1 C6 C5 0.3(3)
C4 C5 C6 N3 -176.6(2)
C4 C5 C6 C1 0.4(3)
N2 N3 C7 C8 89.4(2)
C6 N3 C7 C8 -91.6(3)
C16 O2 C8 C9 -65.0(2)
C16 O2 C8 C7 173.46(19)
N3 C7 C8 O2 63.2(2)
N3 C7 C8 C9 -58.9(2)
O2 C8 C9 O1 -29.6(3)
C7 C8 C9 O1 89.8(3)
O2 C8 C9 C10 153.67(18)
C7 C8 C9 C10 -87.0(2)
O1 C9 C10 C15 138.4(2)
C8 C9 C10 C15 -44.9(3)
O1 C9 C10 C11 -38.5(3)
C8 C9 C10 C11 138.1(2)
C15 C10 C11 C12 0.9(4)
C9 C10 C11 C12 177.9(2)
C10 C11 C12 C13 -1.4(4)
C11 C12 C13 C14 0.6(4)
C12 C13 C14 C15 0.8(4)
C11 C10 C15 C14 0.5(4)
C9 C10 C15 C14 -176.4(2)
C13 C14 C15 C10 -1.3(4)
C8 O2 C16 O3 -1.6(3)
C8 O2 C16 C17 179.55(18)
O3 C16 C17 C22 -175.4(3)
O2 C16 C17 C22 3.4(3)
O3 C16 C17 C18 3.5(4)
O2 C16 C17 C18 -177.7(2)
C22 C17 C18 C19 0.3(3)
C16 C17 C18 C19 -178.6(2)
C17 C18 C19 C20 -0.2(4)
C18 C19 C20 C21 0.1(3)
C18 C19 C20 C23 179.8(2)
C19 C20 C21 C22 0.1(4)
C23 C20 C21 C22 -179.7(2)
C20 C21 C22 C17 0.0(4)
C18 C17 C22 C21 -0.2(4)
C16 C17 C22 C21 178.7(2)
